data_1515010
loop_
_publ_author_name
'Kember, Michael R.'
'Jutz, Fabian'
'Buchard, Antoine'
'White, Andrew J. P.'
'Williams, Charlotte K.'

_publ_section_title
;
 Di-cobalt(ii) catalysts for the copolymerisation of CO2 and cyclohexene
 oxide: support for a dinuclear mechanism?
;
_journal_issue 4
_journal_name_full 'Chemical Science'
_journal_page_first 1245
_journal_paper_doi 10.1039/c2sc00802e
_journal_volume 3
_journal_year 2012
_chemical_formula_moiety 'C68 H108 Cl5 Co4 K N8 O4, 8(C H2 Cl2)'
_chemical_formula_sum 'C76 H124 Cl21 Co4 K N8 O4'
_chemical_formula_weight 2233.10
_chemical_name_systematic
;
?
;
_space_group_IT_number 14
_symmetry_cell_setting monoclinic
_symmetry_space_group_name_Hall '-P 2ybc'
_symmetry_space_group_name_H-M 'P 1 21/c 1'
_atom_sites_solution_hydrogens geom
_atom_sites_solution_primary direct
_atom_sites_solution_secondary difmap
_audit_creation_method SHELXL-97
_cell_angle_alpha 90.00
_cell_angle_beta 96.1289(13)
_cell_angle_gamma 90.00
_cell_formula_units_Z 4
_cell_length_a 11.78965(15)
_cell_length_b 31.1301(4)
_cell_length_c 27.4398(3)
_cell_measurement_reflns_used 16761
_cell_measurement_temperature 173(2)
_cell_measurement_theta_max 72.3392
_cell_measurement_theta_min 2.1509
_cell_volume 10013.2(2)
_computing_cell_refinement 'CrysAlis RED, Oxford Diffraction Ltd'
_computing_data_collection 'CrysAlis CCD, Oxford Diffraction Ltd'
_computing_data_reduction 'CrysAlis RED, Oxford Diffraction Ltd'
_computing_molecular_graphics 'Bruker SHELXTL'
_computing_publication_material 'Bruker SHELXTL'
_computing_structure_refinement 'SHELXL-97 (Sheldrick, 1997)'
_computing_structure_solution 'SHELXS-97 (Sheldrick, 1990)'
_diffrn_ambient_temperature 173(2)
_diffrn_detector_area_resol_mean 8.2556
_diffrn_measured_fraction_theta_full 0.968
_diffrn_measured_fraction_theta_max 0.934
_diffrn_measurement_device_type 'OD Xcalibur PX Ultra'
_diffrn_measurement_method 'omega scans'
_diffrn_radiation_monochromator graphite
_diffrn_radiation_source 'Enhance Ultra (Cu) X-ray Source'
_diffrn_radiation_type CuK\a
_diffrn_radiation_wavelength 1.54184
_diffrn_reflns_av_R_equivalents 0.0426
_diffrn_reflns_av_sigmaI/netI 0.0504
_diffrn_reflns_limit_h_max 14
_diffrn_reflns_limit_h_min -13
_diffrn_reflns_limit_k_max 36
_diffrn_reflns_limit_k_min -23
_diffrn_reflns_limit_l_max 33
_diffrn_reflns_limit_l_min -31
_diffrn_reflns_number 36036
_diffrn_reflns_theta_full 66.65
_diffrn_reflns_theta_max 72.56
_diffrn_reflns_theta_min 2.15
_diffrn_standards_number 0
_exptl_absorpt_coefficient_mu 11.008
_exptl_absorpt_correction_T_max 0.448
_exptl_absorpt_correction_T_min 0.150
_exptl_absorpt_correction_type analytical
_exptl_absorpt_process_details
;
CrysAlisPro, Oxford Diffraction Ltd.,
Version 1.171.33.41 (release 06-05-2009 CrysAlis171 .NET)
(compiled May 6 2009,17:20:42)
Analytical numeric absorption correction using a multifaceted crystal
model based on expressions derived by R.C. Clark & J.S. Reid.
(Clark, R. C. & Reid, J. S. (1995). Acta Cryst. A51, 887-897)
;
_exptl_crystal_colour Pink
_exptl_crystal_density_diffrn 1.481
_exptl_crystal_density_method 'not measured'
_exptl_crystal_description blocks
_exptl_crystal_F_000 4608
_exptl_crystal_size_max 0.32
_exptl_crystal_size_mid 0.16
_exptl_crystal_size_min 0.09
_refine_diff_density_max 1.533
_refine_diff_density_min -0.977
_refine_diff_density_rms 0.107
_refine_ls_extinction_method none
_refine_ls_goodness_of_fit_ref 1.067
_refine_ls_hydrogen_treatment constr
_refine_ls_matrix_type full
_refine_ls_number_parameters 1054
_refine_ls_number_reflns 18582
_refine_ls_number_restraints 58
_refine_ls_restrained_S_all 1.071
_refine_ls_R_factor_all 0.1075
_refine_ls_R_factor_gt 0.0803
_refine_ls_shift/su_max 0.001
_refine_ls_shift/su_mean 0.000
_refine_ls_structure_factor_coef Fsqd
_refine_ls_weighting_details 'calc w=1/[\s^2^(Fo^2^)+(0.0823P)^2^+45.4461P] where P=(Fo^2^+2Fc^2^)/3'
_refine_ls_weighting_scheme calc
_refine_ls_wR_factor_gt 0.1979
_refine_ls_wR_factor_ref 0.2113
_reflns_number_gt 13181
_reflns_number_total 18582
_reflns_threshold_expression >2sigma(I)
_cod_data_source_file c2sc00802e.txt
_cod_data_source_block 2b
_cod_depositor_comments
;
The following automatic conversions were performed:

'_symmetry_cell_setting' value 'Monoclinic' changed to 'monoclinic'
according to
/usr/data/users/saulius/automatic-downloads/retrospective/RSC/lib/dictionaries/cif_core.dic
dictionary named 'cif_core.dic' version 2.4.2 from 2011-04-26.

Automatic conversion script
Id: cif_fix_values 2281 2013-09-26 08:29:07Z andrius 
;
_cod_original_sg_symbol_H-M P2(1)/c
_cod_database_code 1515010

loop_
_symmetry_equiv_pos_as_xyz
'x, y, z'
'-x, y+1/2, -z+1/2'
'-x, -y, -z'
'x, -y-1/2, z-1/2'

loop_
_atom_site_label
_atom_site_type_symbol
_atom_site_fract_x
_atom_site_fract_y
_atom_site_fract_z
_atom_site_U_iso_or_equiv
_atom_site_adp_type
_atom_site_occupancy
_atom_site_symmetry_multiplicity
_atom_site_calc_flag
_atom_site_refinement_flags
_atom_site_disorder_assembly
_atom_site_disorder_group
Co1 Co 0.35443(8) 0.24869(3) 0.20798(3) 0.0273(2) Uani 1 1 d . A .
Co2 Co 0.54867(8) 0.28519(3) 0.27025(3) 0.0274(2) Uani 1 1 d . A .
Co3 Co 0.35934(8) 0.48989(3) 0.21008(3) 0.0266(2) Uani 1 1 d . A .
Co4 Co 0.55129(8) 0.45139(3) 0.27170(3) 0.0267(2) Uani 1 1 d . A .
Cl1 Cl 0.52452(13) 0.20329(5) 0.25913(6) 0.0340(3) Uani 1 1 d . . .
Cl2 Cl 0.21916(14) 0.29723(5) 0.16691(6) 0.0381(3) Uani 1 1 d . A .
Cl3 Cl 0.55412(12) 0.36846(5) 0.27418(5) 0.0320(3) Uani 1 1 d . A .
Cl4 Cl 0.52815(13) 0.53372(5) 0.26126(5) 0.0335(3) Uani 1 1 d . . .
Cl5 Cl 0.22415(14) 0.44237(5) 0.16768(6) 0.0381(3) Uani 1 1 d . A .
O1 O 0.5009(3) 0.28408(13) 0.19393(15) 0.0291(9) Uani 1 1 d . A .
C1 C 0.5720(5) 0.27014(19) 0.1612(2) 0.0279(12) Uani 1 1 d . . .
C2 C 0.5314(5) 0.2485(2) 0.1182(2) 0.0311(13) Uani 1 1 d . . .
C3 C 0.4075(6) 0.2382(2) 0.1062(2) 0.0344(14) Uani 1 1 d . . .
H3A H 0.3631 0.2652 0.1031 0.041 Uiso 1 1 calc R . .
H3B H 0.3963 0.2231 0.0744 0.041 Uiso 1 1 calc R . .
N4 N 0.3644(4) 0.21085(16) 0.14466(17) 0.0273(10) Uani 1 1 d . . .
H4A H 0.4182 0.1908 0.1527 0.033 Uiso 1 1 calc R . .
C5 C 0.2609(5) 0.1875(2) 0.1237(2) 0.0334(14) Uani 1 1 d . . .
H5A H 0.2808 0.1698 0.0959 0.040 Uiso 1 1 calc R . .
H5B H 0.2032 0.2088 0.1105 0.040 Uiso 1 1 calc R . .
C6 C 0.2074(5) 0.1586(2) 0.1596(2) 0.0330(14) Uani 1 1 d . . .
C7 C 0.1506(5) 0.1850(2) 0.1966(2) 0.0314(13) Uani 1 1 d . . .
H7A H 0.0997 0.2063 0.1786 0.038 Uiso 1 1 calc R . .
H7B H 0.1022 0.1657 0.2142 0.038 Uiso 1 1 calc R . .
N8 N 0.2294(4) 0.20829(15) 0.23355(18) 0.0266(10) Uani 1 1 d . . .
H8A H 0.2668 0.1882 0.2527 0.032 Uiso 1 1 calc R . .
C9 C 0.1613(5) 0.2341(2) 0.2656(2) 0.0312(13) Uani 1 1 d . . .
H9A H 0.0913 0.2180 0.2713 0.037 Uiso 1 1 calc R . .
H9B H 0.1379 0.2614 0.2490 0.037 Uiso 1 1 calc R . .
C10 C 0.2291(5) 0.2434(2) 0.3139(2) 0.0285(13) Uani 1 1 d . . .
C11 C 0.3316(5) 0.26653(18) 0.3170(2) 0.0246(12) Uani 1 1 d . . .
O11 O 0.3747(3) 0.28115(13) 0.27604(14) 0.0257(8) Uani 1 1 d . . .
C12 C 0.3859(5) 0.27573(19) 0.3640(2) 0.0278(12) Uani 1 1 d . . .
C13 C 0.4921(5) 0.3023(2) 0.3713(2) 0.0315(13) Uani 1 1 d . . .
H13A H 0.5151 0.3058 0.4068 0.038 Uiso 1 1 calc R . .
H13B H 0.4765 0.3311 0.3570 0.038 Uiso 1 1 calc R . .
N14 N 0.5878(4) 0.28193(17) 0.34789(18) 0.0288(11) Uani 1 1 d . . .
H14C H 0.5873 0.2539 0.3558 0.035 Uiso 1 1 calc R . .
C15 C 0.6979(5) 0.2991(2) 0.3699(2) 0.0350(14) Uani 1 1 d . . .
H15A H 0.7057 0.2929 0.4055 0.042 Uiso 1 1 calc R . .
H15B H 0.6969 0.3307 0.3660 0.042 Uiso 1 1 calc R . .
C16 C 0.8027(5) 0.2813(2) 0.3482(3) 0.0361(15) Uani 1 1 d . . .
C17 C 0.8113(5) 0.2989(2) 0.2979(2) 0.0342(14) Uani 1 1 d . . .
H17A H 0.8050 0.3306 0.2992 0.041 Uiso 1 1 calc R . .
H17B H 0.8879 0.2920 0.2883 0.041 Uiso 1 1 calc R . .
N18 N 0.7238(4) 0.28252(16) 0.25905(17) 0.0273(10) Uani 1 1 d . . .
H18A H 0.7400 0.2546 0.2550 0.033 Uiso 1 1 calc R . .
C19 C 0.7406(6) 0.3040(2) 0.2120(2) 0.0349(14) Uani 1 1 d . . .
H19A H 0.8233 0.3076 0.2097 0.042 Uiso 1 1 calc R . .
H19B H 0.7056 0.3329 0.2113 0.042 Uiso 1 1 calc R . .
C20 C 0.6892(5) 0.2789(2) 0.1688(2) 0.0301(13) Uani 1 1 d . . .
C21 C 0.7625(6) 0.2657(2) 0.1343(2) 0.0325(13) Uani 1 1 d . . .
H21A H 0.8416 0.2720 0.1405 0.039 Uiso 1 1 calc R . .
C22 C 0.7239(6) 0.2438(2) 0.0918(2) 0.0362(15) Uani 1 1 d . . .
C23 C 0.6065(6) 0.2357(2) 0.0847(2) 0.0336(14) Uani 1 1 d . . .
H23A H 0.5764 0.2210 0.0559 0.040 Uiso 1 1 calc R . .
C24 C 0.8028(6) 0.2305(3) 0.0534(3) 0.0437(17) Uani 1 1 d . . .
C25 C 0.7852(9) 0.1839(3) 0.0394(4) 0.078(3) Uani 1 1 d . . .
H25A H 0.8363 0.1761 0.0149 0.117 Uiso 1 1 calc R . .
H25B H 0.7059 0.1794 0.0258 0.117 Uiso 1 1 calc R . .
H25C H 0.8021 0.1659 0.0686 0.117 Uiso 1 1 calc R . .
C26 C 0.7764(9) 0.2589(4) 0.0082(3) 0.073(3) Uani 1 1 d . . .
H26A H 0.8257 0.2507 -0.0169 0.110 Uiso 1 1 calc R . .
H26B H 0.7902 0.2891 0.0172 0.110 Uiso 1 1 calc R . .
H26C H 0.6963 0.2552 -0.0049 0.110 Uiso 1 1 calc R . .
C27 C 0.9281(7) 0.2371(4) 0.0729(3) 0.070(3) Uani 1 1 d . . .
H27A H 0.9768 0.2282 0.0479 0.105 Uiso 1 1 calc R . .
H27B H 0.9463 0.2198 0.1025 0.105 Uiso 1 1 calc R . .
H27C H 0.9416 0.2675 0.0807 0.105 Uiso 1 1 calc R . .
C28 C 0.2938(6) 0.1268(2) 0.1842(3) 0.0397(15) Uani 1 1 d . . .
H28A H 0.2566 0.1087 0.2070 0.060 Uiso 1 1 calc R . .
H28B H 0.3569 0.1426 0.2023 0.060 Uiso 1 1 calc R . .
H28C H 0.3235 0.1088 0.1592 0.060 Uiso 1 1 calc R . .
C29 C 0.1118(6) 0.1332(2) 0.1296(3) 0.0431(16) Uani 1 1 d . . .
H29A H 0.0552 0.1532 0.1139 0.065 Uiso 1 1 calc R . .
H29B H 0.0751 0.1140 0.1515 0.065 Uiso 1 1 calc R . .
H29C H 0.1444 0.1162 0.1045 0.065 Uiso 1 1 calc R . .
C30 C 0.1868(5) 0.2286(2) 0.3568(2) 0.0302(13) Uani 1 1 d . . .
H30A H 0.1175 0.2129 0.3537 0.036 Uiso 1 1 calc R . .
C31 C 0.2417(5) 0.23592(19) 0.4037(2) 0.0287(13) Uani 1 1 d . . .
C32 C 0.3405(5) 0.2600(2) 0.4059(2) 0.0312(13) Uani 1 1 d . . .
H32A H 0.3796 0.2662 0.4372 0.037 Uiso 1 1 calc R . .
C33 C 0.1970(6) 0.2172(2) 0.4502(2) 0.0345(14) Uani 1 1 d . . .
C34 C 0.2886(7) 0.1874(3) 0.4759(3) 0.061(2) Uani 1 1 d . . .
H34A H 0.3041 0.1639 0.4538 0.091 Uiso 1 1 calc R . .
H34B H 0.2613 0.1755 0.5056 0.091 Uiso 1 1 calc R . .
H34C H 0.3588 0.2037 0.4848 0.091 Uiso 1 1 calc R . .
C35 C 0.1754(8) 0.2541(3) 0.4847(3) 0.056(2) Uani 1 1 d . . .
H35A H 0.1170 0.2733 0.4686 0.083 Uiso 1 1 calc R . .
H35B H 0.2463 0.2702 0.4929 0.083 Uiso 1 1 calc R . .
H35C H 0.1492 0.2425 0.5148 0.083 Uiso 1 1 calc R . .
C36 C 0.0874(7) 0.1924(3) 0.4390(3) 0.056(2) Uani 1 1 d . . .
H36A H 0.0292 0.2112 0.4221 0.083 Uiso 1 1 calc R . .
H36B H 0.0612 0.1822 0.4697 0.083 Uiso 1 1 calc R . .
H36C H 0.1004 0.1678 0.4181 0.083 Uiso 1 1 calc R . .
C37 C 0.8072(6) 0.2324(2) 0.3504(3) 0.0416(16) Uani 1 1 d . . .
H37A H 0.8750 0.2223 0.3361 0.062 Uiso 1 1 calc R . .
H37B H 0.7387 0.2206 0.3318 0.062 Uiso 1 1 calc R . .
H37C H 0.8106 0.2230 0.3846 0.062 Uiso 1 1 calc R . .
C38 C 0.9078(6) 0.2998(2) 0.3814(3) 0.0421(16) Uani 1 1 d . . .
H38A H 0.9784 0.2899 0.3692 0.063 Uiso 1 1 calc R . .
H38B H 0.9054 0.2899 0.4152 0.063 Uiso 1 1 calc R . .
H38C H 0.9051 0.3313 0.3806 0.063 Uiso 1 1 calc R . .
O41 O 0.3770(3) 0.45632(13) 0.27732(14) 0.0254(8) Uani 1 1 d . . .
C41 C 0.3330(5) 0.4707(2) 0.3181(2) 0.0274(12) Uani 1 1 d . . .
C42 C 0.2311(5) 0.4942(2) 0.3148(2) 0.0293(13) Uani 1 1 d . . .
C43 C 0.1648(5) 0.5044(2) 0.2665(2) 0.0318(13) Uani 1 1 d . . .
H43A H 0.1412 0.4773 0.2495 0.038 Uiso 1 1 calc R . .
H43B H 0.0950 0.5205 0.2722 0.038 Uiso 1 1 calc R . .
N44 N 0.2327(4) 0.53027(16) 0.23491(17) 0.0264(10) Uani 1 1 d . . .
H44A H 0.2695 0.5503 0.2542 0.032 Uiso 1 1 calc R . .
C45 C 0.1543(5) 0.5535(2) 0.1982(2) 0.0331(14) Uani 1 1 d . . .
H45A H 0.1053 0.5727 0.2157 0.040 Uiso 1 1 calc R . .
H45B H 0.1039 0.5323 0.1798 0.040 Uiso 1 1 calc R . .
C46 C 0.2128(5) 0.5806(2) 0.1611(2) 0.0319(13) Uani 1 1 d . . .
C47 C 0.2693(5) 0.5514(2) 0.1259(2) 0.0329(14) Uani 1 1 d . . .
H47A H 0.2128 0.5297 0.1126 0.040 Uiso 1 1 calc R . .
H47B H 0.2899 0.5689 0.0981 0.040 Uiso 1 1 calc R . .
N48 N 0.3732(4) 0.52864(16) 0.14815(17) 0.0280(10) Uani 1 1 d . . .
H48A H 0.4264 0.5487 0.1568 0.034 Uiso 1 1 calc R . .
C49 C 0.4163(5) 0.5019(2) 0.1091(2) 0.0315(13) Uani 1 1 d . . .
H49A H 0.4067 0.5178 0.0777 0.038 Uiso 1 1 calc R . .
H49B H 0.3707 0.4752 0.1049 0.038 Uiso 1 1 calc R . .
C50 C 0.5402(5) 0.49058(19) 0.1215(2) 0.0290(13) Uani 1 1 d . . .
C51 C 0.5778(5) 0.46669(18) 0.1633(2) 0.0244(11) Uani 1 1 d . . .
O51 O 0.5050(3) 0.45351(13) 0.19550(14) 0.0288(9) Uani 1 1 d . A .
C52 C 0.6944(6) 0.4565(2) 0.1709(2) 0.0310(13) Uani 1 1 d . . .
C53 C 0.7426(5) 0.4310(2) 0.2143(2) 0.0309(13) Uani 1 1 d . . .
H53A H 0.8250 0.4261 0.2124 0.037 Uiso 1 1 calc R . .
H53B H 0.7046 0.4026 0.2138 0.037 Uiso 1 1 calc R . .
N54 N 0.7267(4) 0.45351(16) 0.26116(18) 0.0286(11) Uani 1 1 d . . .
H54A H 0.7433 0.4813 0.2565 0.034 Uiso 1 1 calc R . .
C55 C 0.8130(6) 0.4377(2) 0.3002(2) 0.0371(15) Uani 1 1 d . . .
H55A H 0.8896 0.4449 0.2910 0.045 Uiso 1 1 calc R . .
H55B H 0.8075 0.4060 0.3015 0.045 Uiso 1 1 calc R . .
C56 C 0.8036(5) 0.4552(2) 0.3511(2) 0.0330(14) Uani 1 1 d . . .
C57 C 0.6981(5) 0.4382(2) 0.3718(2) 0.0346(14) Uani 1 1 d . . .
H57A H 0.6973 0.4065 0.3687 0.041 Uiso 1 1 calc R . .
H57B H 0.7042 0.4451 0.4072 0.041 Uiso 1 1 calc R . .
N58 N 0.5879(4) 0.45509(17) 0.34855(18) 0.0304(11) Uani 1 1 d . . .
H58A H 0.5867 0.4832 0.3562 0.036 Uiso 1 1 calc R . .
C59 C 0.4927(5) 0.4350(2) 0.3719(2) 0.0301(13) Uani 1 1 d . . .
H59A H 0.5162 0.4311 0.4074 0.036 Uiso 1 1 calc R . .
H59B H 0.4766 0.4062 0.3574 0.036 Uiso 1 1 calc R . .
C60 C 0.3864(5) 0.4615(2) 0.3653(2) 0.0283(12) Uani 1 1 d . . .
C61 C 0.3414(6) 0.4770(2) 0.4066(2) 0.0316(13) Uani 1 1 d . . .
H61A H 0.3799 0.4704 0.4379 0.038 Uiso 1 1 calc R . .
C62 C 0.2416(5) 0.5019(2) 0.4042(2) 0.0306(13) Uani 1 1 d . . .
C63 C 0.1880(5) 0.5093(2) 0.3575(2) 0.0323(13) Uani 1 1 d . . .
H63A H 0.1190 0.5253 0.3541 0.039 Uiso 1 1 calc R . .
C64 C 0.1991(6) 0.5204(2) 0.4509(2) 0.0355(15) Uani 1 1 d . . .
C65 C 0.0895(7) 0.5472(3) 0.4396(3) 0.0492(19) Uani 1 1 d . . .
H65A H 0.1046 0.5714 0.4183 0.074 Uiso 1 1 calc R . .
H65B H 0.0650 0.5582 0.4703 0.074 Uiso 1 1 calc R . .
H65C H 0.0292 0.5291 0.4230 0.074 Uiso 1 1 calc R . .
C66 C 0.1719(7) 0.4834(3) 0.4847(3) 0.0470(18) Uani 1 1 d . . .
H66A H 0.1134 0.4648 0.4675 0.071 Uiso 1 1 calc R . .
H66B H 0.1437 0.4951 0.5143 0.071 Uiso 1 1 calc R . .
H66C H 0.2412 0.4666 0.4939 0.071 Uiso 1 1 calc R . .
C67 C 0.2902(7) 0.5494(3) 0.4776(3) 0.053(2) Uani 1 1 d . . .
H67A H 0.3075 0.5730 0.4559 0.079 Uiso 1 1 calc R . .
H67B H 0.3596 0.5327 0.4868 0.079 Uiso 1 1 calc R . .
H67C H 0.2619 0.5612 0.5071 0.079 Uiso 1 1 calc R . .
C68 C 0.2972(6) 0.6122(2) 0.1871(2) 0.0355(14) Uani 1 1 d . . .
H68A H 0.3336 0.6288 0.1627 0.053 Uiso 1 1 calc R . .
H68B H 0.3555 0.5964 0.2080 0.053 Uiso 1 1 calc R . .
H68C H 0.2568 0.6317 0.2073 0.053 Uiso 1 1 calc R . .
C69 C 0.1184(6) 0.6056(2) 0.1306(3) 0.0418(16) Uani 1 1 d . . .
H69A H 0.1520 0.6230 0.1061 0.063 Uiso 1 1 calc R . .
H69B H 0.0793 0.6243 0.1521 0.063 Uiso 1 1 calc R . .
H69C H 0.0636 0.5853 0.1140 0.063 Uiso 1 1 calc R . .
C70 C 0.6167(5) 0.5032(2) 0.0892(2) 0.0318(13) Uani 1 1 d . . .
H70A H 0.5883 0.5192 0.0611 0.038 Uiso 1 1 calc R . .
C71 C 0.7339(6) 0.4937(2) 0.0956(2) 0.0317(13) Uani 1 1 d . . .
C72 C 0.7691(5) 0.4702(2) 0.1376(2) 0.0302(13) Uani 1 1 d . . .
H72A H 0.8477 0.4630 0.1440 0.036 Uiso 1 1 calc R . .
C73 C 0.8139(6) 0.5089(2) 0.0590(2) 0.0390(15) Uani 1 1 d . . .
C74 C 0.8148(8) 0.5592(3) 0.0582(4) 0.062(2) Uani 1 1 d . . .
H74A H 0.7375 0.5698 0.0483 0.093 Uiso 1 1 calc R . .
H74B H 0.8663 0.5693 0.0349 0.093 Uiso 1 1 calc R . .
H74C H 0.8411 0.5701 0.0910 0.093 Uiso 1 1 calc R . .
C75 C 0.9383(7) 0.4959(3) 0.0745(3) 0.054(2) Uani 1 1 d . . .
H75A H 0.9442 0.4645 0.0756 0.082 Uiso 1 1 calc R . .
H75B H 0.9627 0.5077 0.1071 0.082 Uiso 1 1 calc R . .
H75C H 0.9872 0.5072 0.0508 0.082 Uiso 1 1 calc R . .
C76 C 0.7774(8) 0.4911(4) 0.0088(3) 0.076(3) Uani 1 1 d . . .
H76A H 0.7773 0.4597 0.0102 0.114 Uiso 1 1 calc R . .
H76B H 0.8307 0.5007 -0.0141 0.114 Uiso 1 1 calc R . .
H76C H 0.7005 0.5014 -0.0025 0.114 Uiso 1 1 calc R . .
C77 C 0.8073(6) 0.5046(2) 0.3514(3) 0.0418(16) Uani 1 1 d . . .
H77A H 0.8770 0.5144 0.3383 0.063 Uiso 1 1 calc R . .
H77B H 0.8067 0.5151 0.3851 0.063 Uiso 1 1 calc R . .
H77C H 0.7405 0.5159 0.3310 0.063 Uiso 1 1 calc R . .
C78 C 0.9080(6) 0.4382(3) 0.3847(3) 0.0427(16) Uani 1 1 d . . .
H78A H 0.9068 0.4067 0.3848 0.064 Uiso 1 1 calc R . .
H78B H 0.9050 0.4488 0.4181 0.064 Uiso 1 1 calc R . .
H78C H 0.9784 0.4482 0.3723 0.064 Uiso 1 1 calc R . .
K1 K 0.40206(14) 0.36917(5) 0.17493(7) 0.0501(4) Uani 1 1 d . . .
C80 C 0.5789(11) 0.3942(5) 0.0476(6) 0.064(3) Uani 0.665(4) 1 d PDU A 1
H80A H 0.6108 0.3853 0.0173 0.077 Uiso 0.665(4) 1 calc PR A 1
H80B H 0.6263 0.4180 0.0626 0.077 Uiso 0.665(4) 1 calc PR A 1
Cl8A Cl 0.5828(4) 0.35122(15) 0.08809(19) 0.0760(13) Uani 0.665(4) 1 d PDU A 1
Cl8B Cl 0.4360(5) 0.41242(16) 0.0329(2) 0.0984(17) Uani 0.665(4) 1 d PDU A 1
C80' C 0.541(2) 0.3962(13) 0.047(3) 0.065(6) Uiso 0.192(6) 1 d PDU A 2
H80C H 0.5535 0.3981 0.0119 0.078 Uiso 0.192(6) 1 calc PR A 2
H80D H 0.5837 0.4197 0.0648 0.078 Uiso 0.192(6) 1 calc PR A 2
Cl8C Cl 0.5890(18) 0.3464(7) 0.0707(8) 0.084(4) Uiso 0.192(6) 1 d PDU A 2
Cl8D Cl 0.3939(14) 0.4012(6) 0.0532(7) 0.082(4) Uiso 0.192(6) 1 d PDU A 2
C80" C 0.494(4) 0.4061(19) 0.023(2) 0.065(6) Uiso 0.143(5) 1 d PDU A 3
H80E H 0.4394 0.4027 -0.0064 0.078 Uiso 0.143(5) 1 calc PR A 3
H80F H 0.5029 0.4371 0.0307 0.078 Uiso 0.143(5) 1 calc PR A 3
Cl8E Cl 0.4437(17) 0.3786(7) 0.0736(7) 0.085(3) Uiso 0.143(5) 1 d PDU A 3
Cl8F Cl 0.627(2) 0.3839(9) 0.0131(9) 0.113(8) Uiso 0.143(5) 1 d PD A 3
C90 C 0.5250(6) 0.0754(2) 0.1175(3) 0.0408(16) Uani 1 1 d . . .
H90A H 0.5074 0.0735 0.1519 0.049 Uiso 1 1 calc R . .
H90B H 0.5988 0.0609 0.1152 0.049 Uiso 1 1 calc R . .
Cl9A Cl 0.53692(16) 0.12954(6) 0.10144(8) 0.0511(4) Uani 1 1 d . . .
Cl9B Cl 0.41748(17) 0.04913(6) 0.07918(8) 0.0555(5) Uani 1 1 d . . .
C100 C 0.7515(6) 0.1644(2) 0.1904(3) 0.0412(16) Uani 1 1 d . . .
H10A H 0.7345 0.1810 0.1597 0.049 Uiso 1 1 calc R . .
H10B H 0.6816 0.1637 0.2074 0.049 Uiso 1 1 calc R . .
Cl0A Cl 0.86249(15) 0.18975(6) 0.22813(8) 0.0517(4) Uani 1 1 d . . .
Cl0B Cl 0.79156(18) 0.11124(6) 0.17630(7) 0.0522(4) Uani 1 1 d . . .
C110 C 0.2458(6) 0.0738(2) 0.3057(3) 0.0419(16) Uani 1 1 d . . .
H11A H 0.2646 0.0575 0.3365 0.050 Uiso 1 1 calc R . .
H11B H 0.3148 0.0747 0.2880 0.050 Uiso 1 1 calc R . .
Cl1A Cl 0.20503(19) 0.12667(6) 0.31953(7) 0.0553(5) Uani 1 1 d . . .
Cl1B Cl 0.13399(16) 0.04772(6) 0.26901(8) 0.0534(5) Uani 1 1 d . . .
C120 C 0.4735(6) 0.1626(2) 0.3809(3) 0.0434(16) Uani 1 1 d . . .
H12A H 0.4919 0.1655 0.3467 0.052 Uiso 1 1 calc R . .
H12B H 0.4004 0.1776 0.3837 0.052 Uiso 1 1 calc R . .
Cl2A Cl 0.58203(18) 0.18642(7) 0.42099(8) 0.0592(5) Uani 1 1 d . . .
Cl2B Cl 0.45880(16) 0.10751(6) 0.39511(8) 0.0525(5) Uani 1 1 d . . .
C130 C 0.0260(7) 0.3733(3) 0.1082(3) 0.058(2) Uani 1 1 d . . .
H13C H 0.0488 0.3991 0.1280 0.069 Uiso 1 1 calc R . .
H13D H 0.0649 0.3482 0.1247 0.069 Uiso 1 1 calc R . .
Cl3A Cl -0.1210(2) 0.36632(8) 0.10715(12) 0.0831(8) Uani 1 1 d . . .
Cl3B Cl 0.0723(4) 0.37898(12) 0.05170(12) 0.1194(13) Uani 1 1 d . . .
C140 C 0.1800(7) 0.3690(3) 0.2681(3) 0.055(2) Uani 1 1 d . . .
H14A H 0.2188 0.3434 0.2563 0.066 Uiso 1 1 calc R . .
H14B H 0.2179 0.3948 0.2564 0.066 Uiso 1 1 calc R . .
Cl4A Cl 0.0363(2) 0.36869(11) 0.24290(11) 0.0865(8) Uani 1 1 d . . .
Cl4B Cl 0.1950(3) 0.36892(10) 0.33183(9) 0.0994(10) Uani 1 1 d . . .
C150 C 0.2091(14) 0.3666(4) 0.4497(4) 0.108(5) Uani 1 1 d . . .
H15C H 0.2033 0.3925 0.4285 0.129 Uiso 1 1 calc R . .
H15D H 0.2005 0.3411 0.4282 0.129 Uiso 1 1 calc R . .
Cl5A Cl 0.0986(4) 0.36735(10) 0.48731(15) 0.1157(12) Uani 1 1 d . . .
Cl5B Cl 0.3475(4) 0.36551(11) 0.48412(14) 0.1168(12) Uani 1 1 d . . .

loop_
_atom_site_aniso_label
_atom_site_aniso_U_11
_atom_site_aniso_U_22
_atom_site_aniso_U_33
_atom_site_aniso_U_23
_atom_site_aniso_U_13
_atom_site_aniso_U_12
Co1 0.0298(5) 0.0290(5) 0.0234(5) -0.0011(4) 0.0048(4) -0.0005(4)
Co2 0.0263(5) 0.0330(5) 0.0231(4) 0.0012(4) 0.0042(4) 0.0016(4)
Co3 0.0290(5) 0.0290(5) 0.0219(4) 0.0018(4) 0.0041(4) 0.0006(4)
Co4 0.0269(5) 0.0318(5) 0.0217(4) -0.0001(4) 0.0035(4) 0.0005(4)
Cl1 0.0366(7) 0.0304(7) 0.0358(7) 0.0005(6) 0.0071(6) 0.0030(6)
Cl2 0.0417(8) 0.0336(8) 0.0383(8) 0.0017(7) 0.0013(7) 0.0049(6)
Cl3 0.0389(7) 0.0263(7) 0.0317(7) 0.0002(6) 0.0084(6) 0.0015(6)
Cl4 0.0382(8) 0.0310(7) 0.0315(7) -0.0022(6) 0.0056(6) -0.0046(6)
Cl5 0.0405(8) 0.0362(8) 0.0368(8) -0.0009(7) 0.0001(7) -0.0056(7)
O1 0.028(2) 0.034(2) 0.026(2) -0.0017(17) 0.0062(17) -0.0021(17)
C1 0.033(3) 0.028(3) 0.024(3) 0.002(2) 0.005(2) 0.001(2)
C2 0.037(3) 0.033(3) 0.024(3) 0.004(2) 0.008(3) -0.001(3)
C3 0.039(3) 0.041(4) 0.024(3) 0.000(3) 0.006(3) -0.002(3)
N4 0.032(3) 0.028(3) 0.021(2) 0.002(2) 0.001(2) 0.002(2)
C5 0.036(3) 0.038(4) 0.025(3) -0.003(3) 0.000(3) -0.005(3)
C6 0.032(3) 0.034(3) 0.032(3) 0.000(3) 0.003(3) -0.004(3)
C7 0.027(3) 0.037(3) 0.030(3) -0.005(3) 0.003(2) -0.001(3)
N8 0.031(3) 0.022(2) 0.026(2) 0.000(2) 0.002(2) 0.001(2)
C9 0.027(3) 0.039(4) 0.028(3) -0.001(3) 0.005(2) 0.002(3)
C10 0.030(3) 0.034(3) 0.023(3) 0.005(2) 0.009(2) 0.005(3)
C11 0.027(3) 0.025(3) 0.023(3) -0.005(2) 0.008(2) 0.006(2)
O11 0.029(2) 0.027(2) 0.0218(19) -0.0025(16) 0.0058(16) -0.0007(16)
C12 0.030(3) 0.028(3) 0.026(3) -0.002(2) 0.006(2) 0.002(2)
C13 0.037(3) 0.031(3) 0.027(3) -0.003(3) 0.007(3) -0.002(3)
N14 0.025(2) 0.029(3) 0.031(3) 0.000(2) -0.002(2) 0.000(2)
C15 0.037(3) 0.038(4) 0.029(3) 0.000(3) -0.002(3) 0.000(3)
C16 0.030(3) 0.036(4) 0.042(4) 0.008(3) 0.005(3) 0.000(3)
C17 0.034(3) 0.034(3) 0.036(3) -0.001(3) 0.007(3) -0.003(3)
N18 0.026(2) 0.028(3) 0.026(2) -0.004(2) -0.004(2) 0.002(2)
C19 0.035(3) 0.039(4) 0.032(3) 0.004(3) 0.005(3) -0.004(3)
C20 0.035(3) 0.032(3) 0.025(3) 0.003(2) 0.007(2) 0.002(3)
C21 0.035(3) 0.033(3) 0.031(3) 0.000(3) 0.010(3) 0.002(3)
C22 0.041(4) 0.038(4) 0.030(3) 0.002(3) 0.010(3) 0.003(3)
C23 0.047(4) 0.033(3) 0.022(3) -0.002(3) 0.009(3) 0.000(3)
C24 0.048(4) 0.051(4) 0.035(4) -0.003(3) 0.016(3) 0.000(3)
C25 0.088(7) 0.056(6) 0.098(8) -0.023(5) 0.057(6) -0.004(5)
C26 0.095(7) 0.091(7) 0.039(4) 0.006(5) 0.033(5) 0.013(6)
C27 0.050(5) 0.106(8) 0.057(5) -0.025(5) 0.020(4) 0.011(5)
C28 0.044(4) 0.036(4) 0.041(4) 0.001(3) 0.011(3) -0.001(3)
C29 0.040(4) 0.047(4) 0.041(4) -0.009(3) 0.001(3) -0.008(3)
C30 0.034(3) 0.029(3) 0.028(3) -0.001(3) 0.010(3) 0.004(3)
C31 0.035(3) 0.026(3) 0.026(3) -0.002(2) 0.012(2) 0.003(2)
C32 0.035(3) 0.030(3) 0.029(3) 0.000(3) 0.006(3) 0.003(3)
C33 0.037(3) 0.040(4) 0.028(3) 0.003(3) 0.011(3) 0.002(3)
C34 0.057(5) 0.064(5) 0.063(5) 0.040(5) 0.017(4) 0.012(4)
C35 0.066(5) 0.063(5) 0.040(4) 0.000(4) 0.021(4) 0.000(4)
C36 0.053(5) 0.070(6) 0.045(4) 0.009(4) 0.010(4) -0.016(4)
C37 0.045(4) 0.036(4) 0.043(4) 0.004(3) -0.001(3) 0.002(3)
C38 0.031(3) 0.050(4) 0.043(4) -0.001(3) -0.006(3) -0.002(3)
O41 0.025(2) 0.032(2) 0.0197(18) 0.0006(16) 0.0029(15) 0.0003(16)
C41 0.034(3) 0.031(3) 0.018(3) 0.001(2) 0.008(2) -0.002(2)
C42 0.030(3) 0.033(3) 0.025(3) 0.003(2) 0.005(2) -0.003(3)
C43 0.026(3) 0.041(4) 0.028(3) 0.002(3) 0.007(2) -0.001(3)
N44 0.026(2) 0.029(3) 0.024(2) 0.000(2) 0.0027(19) -0.002(2)
C45 0.024(3) 0.043(4) 0.032(3) 0.005(3) 0.001(2) 0.002(3)
C46 0.033(3) 0.032(3) 0.031(3) 0.000(3) 0.003(3) -0.001(3)
C47 0.027(3) 0.040(4) 0.030(3) 0.009(3) -0.005(2) 0.003(3)
N48 0.030(3) 0.030(3) 0.024(2) -0.003(2) 0.002(2) 0.001(2)
C49 0.038(3) 0.036(3) 0.020(3) 0.001(2) 0.001(2) 0.003(3)
C50 0.036(3) 0.029(3) 0.022(3) -0.010(2) 0.002(2) -0.001(3)
C51 0.031(3) 0.023(3) 0.020(3) 0.003(2) 0.004(2) 0.000(2)
O51 0.026(2) 0.037(2) 0.024(2) 0.0013(17) 0.0047(16) -0.0032(17)
C52 0.038(3) 0.029(3) 0.026(3) -0.002(2) 0.002(3) 0.002(3)
C53 0.034(3) 0.030(3) 0.029(3) -0.002(3) 0.006(3) 0.006(3)
N54 0.028(3) 0.030(3) 0.028(2) 0.003(2) -0.001(2) 0.003(2)
C55 0.031(3) 0.041(4) 0.038(4) -0.004(3) 0.002(3) 0.002(3)
C56 0.033(3) 0.033(3) 0.032(3) 0.007(3) -0.002(3) -0.001(3)
C57 0.036(3) 0.037(4) 0.029(3) 0.003(3) -0.005(3) 0.000(3)
N58 0.028(3) 0.033(3) 0.029(3) 0.005(2) 0.002(2) 0.004(2)
C59 0.037(3) 0.030(3) 0.024(3) 0.003(2) 0.006(2) 0.001(3)
C60 0.033(3) 0.028(3) 0.025(3) 0.001(2) 0.008(2) -0.001(2)
C61 0.040(3) 0.037(3) 0.018(3) 0.001(2) 0.007(2) -0.001(3)
C62 0.032(3) 0.040(4) 0.021(3) -0.002(3) 0.011(2) -0.004(3)
C63 0.032(3) 0.034(3) 0.033(3) -0.002(3) 0.014(3) 0.001(3)
C64 0.038(4) 0.044(4) 0.026(3) -0.005(3) 0.014(3) 0.000(3)
C65 0.053(4) 0.061(5) 0.036(4) 0.000(3) 0.018(3) 0.015(4)
C66 0.056(4) 0.059(5) 0.029(3) 0.006(3) 0.016(3) 0.005(4)
C67 0.053(5) 0.068(5) 0.038(4) -0.016(4) 0.012(3) -0.010(4)
C68 0.037(3) 0.032(3) 0.038(3) -0.001(3) 0.004(3) -0.003(3)
C69 0.045(4) 0.042(4) 0.038(4) 0.002(3) 0.003(3) 0.008(3)
C70 0.040(3) 0.033(3) 0.021(3) -0.001(2) 0.001(3) -0.001(3)
C71 0.040(3) 0.031(3) 0.026(3) -0.005(3) 0.010(3) -0.002(3)
C72 0.032(3) 0.031(3) 0.029(3) -0.007(3) 0.008(2) 0.002(3)
C73 0.039(4) 0.049(4) 0.032(3) 0.005(3) 0.014(3) 0.004(3)
C74 0.065(6) 0.060(5) 0.066(6) 0.011(4) 0.028(5) 0.000(4)
C75 0.043(4) 0.067(5) 0.055(5) 0.010(4) 0.015(4) 0.001(4)
C76 0.068(6) 0.134(10) 0.029(4) -0.017(5) 0.019(4) -0.032(6)
C77 0.043(4) 0.038(4) 0.043(4) 0.001(3) -0.003(3) -0.004(3)
C78 0.035(4) 0.055(4) 0.037(4) -0.001(3) -0.006(3) 0.003(3)
K1 0.0501(9) 0.0353(8) 0.0627(10) 0.0007(8) -0.0035(7) -0.0005(7)
C80 0.066(6) 0.054(5) 0.073(6) -0.006(5) 0.015(6) 0.007(5)
Cl8A 0.091(3) 0.057(2) 0.083(3) 0.025(2) 0.022(2) 0.0226(18)
Cl8B 0.109(3) 0.076(3) 0.099(3) -0.033(2) -0.043(3) 0.035(3)
C90 0.039(4) 0.034(4) 0.047(4) -0.005(3) -0.001(3) 0.004(3)
Cl9A 0.0515(10) 0.0372(9) 0.0660(11) 0.0053(9) 0.0128(8) 0.0020(8)
Cl9B 0.0515(11) 0.0488(11) 0.0638(12) 0.0130(9) -0.0041(9) -0.0074(8)
C100 0.051(4) 0.033(4) 0.040(4) -0.005(3) 0.004(3) 0.007(3)
Cl0A 0.0391(9) 0.0489(10) 0.0669(12) -0.0087(9) 0.0055(8) 0.0026(8)
Cl0B 0.0706(12) 0.0360(9) 0.0505(10) -0.0028(8) 0.0084(9) 0.0076(9)
C110 0.049(4) 0.036(4) 0.041(4) -0.001(3) 0.005(3) 0.006(3)
Cl1A 0.0780(13) 0.0380(9) 0.0508(10) 0.0031(8) 0.0113(9) 0.0124(9)
Cl1B 0.0406(9) 0.0521(11) 0.0670(12) -0.0076(9) 0.0030(8) 0.0038(8)
C120 0.043(4) 0.035(4) 0.052(4) 0.006(3) 0.007(3) 0.000(3)
Cl2A 0.0546(11) 0.0496(11) 0.0722(13) 0.0029(10) 0.0014(10) -0.0071(9)
Cl2B 0.0549(10) 0.0328(9) 0.0722(12) -0.0001(9) 0.0186(9) 0.0010(8)
C130 0.048(4) 0.063(5) 0.059(5) 0.005(4) -0.008(4) 0.000(4)
Cl3A 0.0553(12) 0.0586(13) 0.133(2) 0.0022(15) -0.0006(13) -0.0047(11)
Cl3B 0.172(4) 0.118(3) 0.0784(19) -0.0183(18) 0.061(2) 0.010(2)
C140 0.068(5) 0.046(4) 0.055(5) 0.003(4) 0.023(4) 0.001(4)
Cl4A 0.0547(12) 0.113(2) 0.0950(19) 0.0032(17) 0.0204(12) 0.0041(14)
Cl4B 0.167(3) 0.0823(18) 0.0497(12) 0.0021(13) 0.0157(16) -0.004(2)
C150 0.193(15) 0.062(7) 0.062(6) -0.004(6) -0.016(8) -0.005(8)
Cl5A 0.168(4) 0.0666(17) 0.117(3) -0.0025(18) 0.035(2) 0.009(2)
Cl5B 0.162(3) 0.0732(19) 0.112(3) -0.0151(18) 0.000(2) -0.024(2)

loop_
_atom_type_symbol
_atom_type_description
_atom_type_scat_dispersion_real
_atom_type_scat_dispersion_imag
_atom_type_scat_source
C C 0.0181 0.0091 'International Tables Vol C Tables 4.2.6.8 and 6.1.1.4'
H H 0.0000 0.0000 'International Tables Vol C Tables 4.2.6.8 and 6.1.1.4'
N N 0.0311 0.0180 'International Tables Vol C Tables 4.2.6.8 and 6.1.1.4'
O O 0.0492 0.0322 'International Tables Vol C Tables 4.2.6.8 and 6.1.1.4'
Cl Cl 0.3639 0.7018 'International Tables Vol C Tables 4.2.6.8 and 6.1.1.4'
Co Co -2.3653 3.6143 'International Tables Vol C Tables 4.2.6.8 and 6.1.1.4'
K K 0.3868 1.0657 'International Tables Vol C Tables 4.2.6.8 and 6.1.1.4'

loop_
_geom_angle_atom_site_label_1
_geom_angle_atom_site_label_2
_geom_angle_atom_site_label_3
_geom_angle
N4 Co1 N8 92.48(19)
N4 Co1 O11 169.06(18)
N8 Co1 O11 90.48(17)
N4 Co1 O1 91.28(18)
N8 Co1 O1 168.78(18)
O11 Co1 O1 83.95(16)
N4 Co1 Cl2 93.30(14)
N8 Co1 Cl2 94.53(14)
O11 Co1 Cl2 96.96(12)
O1 Co1 Cl2 95.81(13)
N4 Co1 Cl1 91.84(14)
N8 Co1 Cl1 91.23(14)
O11 Co1 Cl1 77.57(12)
O1 Co1 Cl1 78.09(12)
Cl2 Co1 Cl1 172.11(7)
N4 Co1 Co2 125.88(14)
N8 Co1 Co2 124.43(14)
O11 Co1 Co2 45.03(11)
O1 Co1 Co2 45.91(11)
Cl2 Co1 Co2 117.99(6)
Cl1 Co1 Co2 54.13(4)
N4 Co1 K1 108.77(14)
N8 Co1 K1 140.32(14)
O11 Co1 K1 75.00(11)
O1 Co1 K1 47.11(12)
Cl2 Co1 K1 52.39(5)
Cl1 Co1 K1 120.12(5)
Co2 Co1 K1 69.00(4)
O11 Co2 O1 85.06(15)
O11 Co2 N18 173.08(18)
O1 Co2 N18 90.94(17)
O11 Co2 N14 91.76(17)
O1 Co2 N14 175.29(18)
N18 Co2 N14 91.87(19)
O11 Co2 Cl1 81.48(12)
O1 Co2 Cl1 81.49(12)
N18 Co2 Cl1 92.35(14)
N14 Co2 Cl1 94.61(15)
O11 Co2 Cl3 94.45(12)
O1 Co2 Cl3 93.47(12)
N18 Co2 Cl3 91.43(14)
N14 Co2 Cl3 90.24(15)
Cl1 Co2 Cl3 173.74(6)
O11 Co2 Co1 46.06(11)
O1 Co2 Co1 46.14(11)
N18 Co2 Co1 127.69(14)
N14 Co2 Co1 129.41(14)
Cl1 Co2 Co1 58.62(4)
Cl3 Co2 Co1 115.16(5)
O11 Co2 K1 74.09(11)
O1 Co2 K1 45.91(12)
N18 Co2 K1 107.04(14)
N14 Co2 K1 136.32(14)
Cl1 Co2 K1 122.63(5)
Cl3 Co2 K1 51.35(4)
Co1 Co2 K1 67.23(4)
N48 Co3 O41 168.66(18)
N48 Co3 N44 92.18(19)
O41 Co3 N44 91.12(17)
N48 Co3 O51 91.10(18)
O41 Co3 O51 83.97(15)
N44 Co3 O51 170.22(18)
N48 Co3 Cl5 93.85(15)
O41 Co3 Cl5 96.75(12)
N44 Co3 Cl5 93.89(14)
O51 Co3 Cl5 95.08(12)
N48 Co3 Cl4 90.80(14)
O41 Co3 Cl4 78.23(11)
N44 Co3 Cl4 92.22(14)
O51 Co3 Cl4 78.52(12)
Cl5 Co3 Cl4 172.18(7)
N48 Co3 Co4 125.31(14)
O41 Co3 Co4 45.25(11)
N44 Co3 Co4 125.72(14)
O51 Co3 Co4 45.82(11)
Cl5 Co3 Co4 117.53(6)
Cl4 Co3 Co4 54.72(4)
N48 Co3 K1 109.09(14)
O41 Co3 K1 74.79(11)
N44 Co3 K1 139.48(14)
O51 Co3 K1 46.98(11)
Cl5 Co3 K1 51.89(5)
Cl4 Co3 K1 120.53(5)
Co4 Co3 K1 68.84(4)
O41 Co4 O51 85.29(15)
O41 Co4 N58 91.15(17)
O51 Co4 N58 174.12(19)
O41 Co4 N54 173.01(18)
O51 Co4 N54 90.97(18)
N58 Co4 N54 92.08(19)
O41 Co4 Cl3 94.69(12)
O51 Co4 Cl3 93.37(12)
N58 Co4 Cl3 91.58(15)
N54 Co4 Cl3 91.41(15)
O41 Co4 Cl4 80.92(12)
O51 Co4 Cl4 81.15(12)
N58 Co4 Cl4 93.69(15)
N54 Co4 Cl4 92.69(15)
Cl3 Co4 Cl4 173.20(6)
O41 Co4 Co3 46.03(11)
O51 Co4 Co3 46.54(12)
N58 Co4 Co3 128.08(14)
N54 Co4 Co3 127.79(14)
Cl3 Co4 Co3 115.52(5)
Cl4 Co4 Co3 57.73(4)
O41 Co4 K1 74.11(11)
O51 Co4 K1 45.97(12)
N58 Co4 K1 137.21(15)
N54 Co4 K1 107.37(14)
Cl3 Co4 K1 51.36(4)
Cl4 Co4 K1 122.08(5)
Co3 Co4 K1 67.51(4)
Co2 Cl1 Co1 67.25(5)
Co1 Cl2 K1 89.96(6)
Co4 Cl3 Co2 175.75(7)
Co4 Cl3 K1 87.99(6)
Co2 Cl3 K1 87.77(6)
Co4 Cl4 Co3 67.55(5)
Co3 Cl5 K1 90.71(6)
C1 O1 Co2 122.8(4)
C1 O1 Co1 121.7(4)
Co2 O1 Co1 87.95(16)
C1 O1 K1 115.6(3)
Co2 O1 K1 102.80(16)
Co1 O1 K1 100.77(15)
O1 C1 C2 122.0(5)
O1 C1 C20 120.3(5)
C2 C1 C20 117.6(6)
C1 C2 C23 120.4(6)
C1 C2 C3 121.8(6)
C23 C2 C3 117.7(6)
N4 C3 C2 111.5(5)
C5 N4 C3 109.6(5)
C5 N4 Co1 118.4(4)
C3 N4 Co1 108.5(4)
N4 C5 C6 114.8(5)
C7 C6 C5 110.9(5)
C7 C6 C28 112.1(5)
C5 C6 C28 111.6(5)
C7 C6 C29 106.6(5)
C5 C6 C29 106.8(5)
C28 C6 C29 108.6(6)
N8 C7 C6 115.6(5)
C7 N8 C9 109.1(5)
C7 N8 Co1 118.1(4)
C9 N8 Co1 108.4(4)
N8 C9 C10 110.9(5)
C11 C10 C30 119.8(6)
C11 C10 C9 122.0(5)
C30 C10 C9 118.2(6)
O11 C11 C10 121.1(5)
O11 C11 C12 121.0(5)
C10 C11 C12 117.9(5)
C11 O11 Co2 122.9(3)
C11 O11 Co1 123.6(3)
Co2 O11 Co1 88.91(15)
C11 C12 C32 120.1(6)
C11 C12 C13 121.9(5)
C32 C12 C13 118.0(5)
C12 C13 N14 111.6(5)
C15 N14 C13 110.0(5)
C15 N14 Co2 118.7(4)
C13 N14 Co2 108.4(4)
N14 C15 C16 114.9(5)
C17 C16 C37 113.3(6)
C17 C16 C15 111.3(5)
C37 C16 C15 111.9(6)
C17 C16 C38 105.9(5)
C37 C16 C38 108.9(6)
C15 C16 C38 105.1(6)
N18 C17 C16 115.1(5)
C19 N18 C17 108.8(5)
C19 N18 Co2 109.3(4)
C17 N18 Co2 119.5(4)
N18 C19 C20 112.0(5)
C1 C20 C21 120.6(6)
C1 C20 C19 122.1(5)
C21 C20 C19 117.3(6)
C22 C21 C20 122.6(6)
C21 C22 C23 115.9(6)
C21 C22 C24 122.8(6)
C23 C22 C24 121.3(6)
C22 C23 C2 122.9(6)
C25 C24 C26 109.9(8)
C25 C24 C27 108.5(8)
C26 C24 C27 108.2(8)
C25 C24 C22 110.8(6)
C26 C24 C22 108.5(6)
C27 C24 C22 110.9(6)
C31 C30 C10 123.3(6)
C32 C31 C30 115.8(6)
C32 C31 C33 121.9(6)
C30 C31 C33 122.3(6)
C31 C32 C12 123.0(6)
C36 C33 C35 108.3(6)
C36 C33 C34 109.3(7)
C35 C33 C34 108.9(7)
C36 C33 C31 112.7(6)
C35 C33 C31 108.8(6)
C34 C33 C31 108.8(5)
C41 O41 Co4 123.5(3)
C41 O41 Co3 123.2(4)
Co4 O41 Co3 88.71(15)
O41 C41 C42 121.2(5)
O41 C41 C60 121.2(5)
C42 C41 C60 117.6(5)
C41 C42 C63 120.2(6)
C41 C42 C43 122.1(5)
C63 C42 C43 117.7(6)
N44 C43 C42 111.7(5)
C43 N44 C45 109.1(5)
C43 N44 Co3 108.0(4)
C45 N44 Co3 118.7(4)
N44 C45 C46 115.2(5)
C68 C46 C47 111.9(5)
C68 C46 C69 109.2(5)
C47 C46 C69 107.2(5)
C68 C46 C45 111.2(5)
C47 C46 C45 110.3(5)
C69 C46 C45 106.7(5)
N48 C47 C46 114.8(5)
C49 N48 C47 107.5(5)
C49 N48 Co3 108.8(4)
C47 N48 Co3 118.1(4)
N48 C49 C50 111.6(5)
C70 C50 C51 120.2(6)
C70 C50 C49 118.2(5)
C51 C50 C49 121.6(5)
O51 C51 C50 121.8(5)
O51 C51 C52 120.7(5)
C50 C51 C52 117.5(5)
C51 O51 Co4 122.7(3)
C51 O51 Co3 122.6(4)
Co4 O51 Co3 87.64(15)
C51 O51 K1 115.1(3)
Co4 O51 K1 102.83(16)
Co3 O51 K1 100.81(15)
C72 C52 C51 120.4(6)
C72 C52 C53 118.0(6)
C51 C52 C53 121.5(5)
C52 C53 N54 111.4(5)
C55 N54 C53 109.1(5)
C55 N54 Co4 119.7(4)
C53 N54 Co4 108.5(4)
N54 C55 C56 115.9(5)
C55 C56 C57 111.3(5)
C55 C56 C77 111.0(6)
C57 C56 C77 111.8(6)
C55 C56 C78 107.0(5)
C57 C56 C78 106.8(5)
C77 C56 C78 108.6(6)
N58 C57 C56 115.5(5)
C57 N58 C59 109.4(5)
C57 N58 Co4 119.2(4)
C59 N58 Co4 108.9(4)
N58 C59 C60 112.1(5)
C61 C60 C41 120.5(6)
C61 C60 C59 118.8(5)
C41 C60 C59 120.7(5)
C60 C61 C62 123.0(6)
C63 C62 C61 115.5(5)
C63 C62 C64 123.5(6)
C61 C62 C64 120.9(5)
C62 C63 C42 123.1(6)
C67 C64 C66 109.6(6)
C67 C64 C62 110.2(5)
C66 C64 C62 109.3(6)
C67 C64 C65 107.9(6)
C66 C64 C65 107.7(6)
C62 C64 C65 112.1(6)
C50 C70 C71 123.9(6)
C72 C71 C70 114.7(6)
C72 C71 C73 124.0(6)
C70 C71 C73 121.3(6)
C71 C72 C52 123.2(6)
C76 C73 C71 110.7(6)
C76 C73 C75 109.2(7)
C71 C73 C75 112.0(6)
C76 C73 C74 110.9(7)
C71 C73 C74 109.0(6)
C75 C73 C74 105.0(7)
Cl8E K1 O1 99.1(4)
Cl8E K1 O51 89.1(4)
O1 K1 O51 129.15(12)
Cl8E K1 Cl5 92.7(4)
O1 K1 Cl5 159.47(11)
O51 K1 Cl5 67.34(9)
Cl8E K1 Cl3 134.8(4)
O1 K1 Cl3 69.74(9)
O51 K1 Cl3 69.33(9)
Cl5 K1 Cl3 112.79(7)
Cl8E K1 Cl2 101.2(4)
O1 K1 Cl2 67.57(9)
O51 K1 Cl2 159.08(11)
Cl5 K1 Cl2 93.78(6)
Cl3 K1 Cl2 112.97(7)
Cl8E K1 Cl8A 33.0(4)
O1 K1 Cl8A 73.05(11)
O51 K1 Cl8A 90.26(13)
Cl5 K1 Cl8A 123.16(9)
Cl3 K1 Cl8A 105.50(10)
Cl2 K1 Cl8A 108.31(11)
Cl8E K1 Cl8D 15.6(4)
O1 K1 Cl8D 113.7(3)
O51 K1 Cl8D 84.0(3)
Cl5 K1 Cl8D 77.1(3)
Cl3 K1 Cl8D 143.2(3)
Cl2 K1 Cl8D 101.0(3)
Cl8A K1 Cl8D 48.0(3)
Cl8E K1 Co1 111.3(4)
O1 K1 Co1 32.12(8)
O51 K1 Co1 152.04(10)
Cl5 K1 Co1 127.49(6)
Cl3 K1 Co1 82.72(5)
Cl2 K1 Co1 37.65(4)
Cl8A K1 Co1 96.94(9)
Cl8D K1 Co1 120.5(3)
Cl8E K1 Co3 100.3(4)
O1 K1 Co3 152.16(10)
O51 K1 Co3 32.21(8)
Cl5 K1 Co3 37.40(4)
Cl3 K1 Co3 82.42(5)
Cl2 K1 Co3 127.04(6)
Cl8A K1 Co3 115.78(10)
Cl8D K1 Co3 88.3(3)
Co1 K1 Co3 146.64(5)
Cl8E K1 Co2 126.5(4)
O1 K1 Co2 31.29(8)
O51 K1 Co2 108.81(9)
Cl5 K1 Co2 140.77(7)
Cl3 K1 Co2 40.88(4)
Cl2 K1 Co2 79.71(5)
Cl8A K1 Co2 95.28(8)
Cl8D K1 Co2 142.1(3)
Co1 K1 Co2 43.77(3)
Co3 K1 Co2 121.86(5)
Cl8E K1 Co4 118.0(4)
O1 K1 Co4 109.05(9)
O51 K1 Co4 31.20(8)
Cl5 K1 Co4 79.43(5)
Cl3 K1 Co4 40.65(4)
Cl2 K1 Co4 140.34(7)
Cl8A K1 Co4 107.96(11)
Cl8D K1 Co4 115.0(3)
Co1 K1 Co4 121.89(5)
Co3 K1 Co4 43.65(3)
Co2 K1 Co4 81.52(4)
Cl8A C80 Cl8B 110.5(8)
C80 Cl8A K1 110.1(5)
Cl8C C80' Cl8D 109.0(15)
C80' Cl8D K1 98(2)
Cl8F C80" Cl8E 108.2(16)
C80" Cl8E K1 154(3)
Cl9A C90 Cl9B 111.7(4)
Cl0A C100 Cl0B 110.3(4)
Cl1A C110 Cl1B 110.3(4)
Cl2A C120 Cl2B 110.7(4)
Cl3B C130 Cl3A 114.3(5)
Cl4B C140 Cl4A 112.6(5)
Cl5A C150 Cl5B 112.5(7)

loop_
_geom_bond_atom_site_label_1
_geom_bond_atom_site_label_2
_geom_bond_distance
Co1 N4 2.113(5)
Co1 N8 2.113(5)
Co1 O11 2.114(4)
Co1 O1 2.118(4)
Co1 Cl2 2.3903(18)
Co1 Cl1 2.7179(18)
Co1 Co2 2.9358(14)
Co2 O11 2.077(4)
Co2 O1 2.110(4)
Co2 N18 2.122(5)
Co2 N14 2.134(5)
Co2 Cl1 2.5799(18)
Co2 Cl3 2.5948(18)
Co3 N48 2.105(5)
Co3 O41 2.111(4)
Co3 N44 2.119(5)
Co3 O51 2.130(4)
Co3 Cl5 2.3848(18)
Co3 Cl4 2.6828(18)
Co3 Co4 2.9325(14)
Co4 O41 2.083(4)
Co4 O51 2.105(4)
Co4 N58 2.110(5)
Co4 N54 2.120(5)
Co4 Cl3 2.5828(18)
Co4 Cl4 2.5900(18)
Cl2 K1 3.100(2)
Cl3 K1 3.097(2)
Cl5 K1 3.089(2)
O1 C1 1.364(7)
O1 K1 2.918(5)
C1 C2 1.397(9)
C1 C20 1.402(9)
C2 C23 1.400(9)
C2 C3 1.497(9)
C3 N4 1.486(8)
N4 C5 1.483(8)
C5 C6 1.519(9)
C6 C7 1.518(9)
C6 C28 1.526(9)
C6 C29 1.540(9)
C7 N8 1.487(8)
N8 C9 1.487(8)
C9 C10 1.501(8)
C10 C11 1.400(8)
C10 C30 1.405(8)
C11 O11 1.362(7)
C11 C12 1.406(8)
C12 C32 1.407(8)
C12 C13 1.495(9)
C13 N14 1.497(8)
N14 C15 1.472(8)
C15 C16 1.532(9)
C16 C17 1.499(9)
C16 C37 1.523(10)
C16 C38 1.567(9)
C17 N18 1.491(8)
N18 C19 1.486(8)
C19 C20 1.492(9)
C20 C21 1.409(9)
C21 C22 1.386(9)
C22 C23 1.400(10)
C22 C24 1.536(9)
C24 C25 1.510(12)
C24 C26 1.527(12)
C24 C27 1.531(12)
C30 C31 1.395(9)
C31 C32 1.382(9)
C31 C33 1.546(8)
C33 C36 1.508(10)
C33 C35 1.529(10)
C33 C34 1.538(10)
O41 C41 1.359(7)
C41 C42 1.402(9)
C41 C60 1.407(8)
C42 C63 1.406(8)
C42 C43 1.498(8)
C43 N44 1.479(8)
N44 C45 1.482(8)
C45 C46 1.540(9)
C46 C68 1.520(9)
C46 C47 1.530(9)
C46 C69 1.532(9)
C47 N48 1.489(7)
N48 C49 1.487(8)
C49 C50 1.506(9)
C50 C70 1.387(9)
C50 C51 1.399(8)
C51 O51 1.360(7)
C51 C52 1.405(9)
O51 K1 2.922(4)
C52 C72 1.402(9)
C52 C53 1.491(9)
C53 N54 1.494(8)
N54 C55 1.480(8)
C55 C56 1.515(9)
C56 C57 1.517(9)
C56 C77 1.539(9)
C56 C78 1.551(9)
C57 N58 1.481(8)
N58 C59 1.488(8)
C59 C60 1.496(9)
C60 C61 1.387(8)
C61 C62 1.405(9)
C62 C63 1.386(9)
C62 C64 1.537(8)
C64 C67 1.530(10)
C64 C66 1.534(10)
C64 C65 1.542(10)
C70 C71 1.406(9)
C71 C72 1.390(9)
C71 C73 1.526(9)
C73 C76 1.503(10)
C73 C75 1.536(10)
C73 C74 1.568(11)
K1 Cl8E 2.890(19)
K1 Cl8A 3.408(5)
K1 Cl8D 3.479(18)
C80 Cl8A 1.737(11)
C80 Cl8B 1.781(11)
C80' Cl8C 1.752(18)
C80' Cl8D 1.766(17)
C80" Cl8F 1.761(18)
C80" Cl8E 1.780(18)
C90 Cl9A 1.750(7)
C90 Cl9B 1.760(7)
C100 Cl0A 1.766(7)
C100 Cl0B 1.775(7)
C110 Cl1A 1.766(7)
C110 Cl1B 1.769(8)
C120 Cl2A 1.760(8)
C120 Cl2B 1.770(7)
C130 Cl3B 1.706(9)
C130 Cl3A 1.744(8)
C140 Cl4B 1.740(9)
C140 Cl4A 1.759(9)
C150 Cl5A 1.746(16)
C150 Cl5B 1.796(15)
